data_9004190
loop_
_publ_author_name
'Cesbron, F. P.'
'Ginderow, D.'
'Giraud, R.'
'Pelisson, P.'
'Pillard, F.'

_publ_section_title
;
 La nickelaustinite Ca(Ni,Zn)(AsO4)(OH): Nouvelle espece minerale du
 district cobalto-nickelifere de Bou-Azzer, Maroc
 Note: signs changed on y-coordinates of O1 and O2
;
_journal_name_full 'The Canadian Mineralogist'
_journal_page_first 401
_journal_page_last 407
_journal_volume 25
_journal_year 1987
_chemical_formula_sum 'As Ca Co0.04 Cu0.01 H Mg0.06 Ni0.67 O5 Zn0.22'
_chemical_name_mineral Nickelaustinite
_space_group_IT_number 19
_symmetry_space_group_name_Hall 'P 2ac 2ab'
_symmetry_space_group_name_H-M 'P 21 21 21'
_cell_angle_alpha 90
_cell_angle_beta 90
_cell_angle_gamma 90
_cell_length_a 7.455
_cell_length_b 8.955
_cell_length_c 5.916
_cell_formula_units_Z 4
_cell_volume 394.949
_database_code_amcsd 0005215
_exptl_crystal_density_diffrn 4.274
_cod_original_formula_sum 'Ca (Ni.67 Zn.22 Co.04 Mg.06 Cu.01) As O5 H'
_cod_database_code 9004190

loop_
_space_group_symop_operation_xyz
x,y,z
-x,1/2+y,1/2-z
1/2+x,1/2-y,-z
1/2-x,-y,1/2+z

loop_
_atom_site_label
_atom_site_fract_x
_atom_site_fract_y
_atom_site_fract_z
_atom_site_occupancy
_atom_site_U_iso_or_equiv
Ca 0.36870 0.17040 0.47610 1.00000 0.01013
Ni 0.24050 0.50490 0.25580 0.67000 0.01013
Zn 0.24050 0.50490 0.25580 0.22000 0.01013
Co 0.24050 0.50490 0.25580 0.04000 0.01013
Mg 0.24050 0.50490 0.25580 0.06000 0.01013
Cu 0.24050 0.50490 0.25580 0.01000 0.01013
As 0.11820 0.18120 0.01650 1.00000 0.00760
O1 -0.05490 0.06270 -0.01060 1.00000 0.01393
O2 0.28390 0.06680 0.08420 1.00000 0.01393
O3 0.14630 0.27490 -0.23220 1.00000 0.01013
O4 0.10240 0.29600 0.24300 1.00000 0.01140
O5 0.39780 0.42550 0.49670 1.00000 0.00887
H 0.47500 0.97100 0.01000 1.00000 0.00887

loop_
_cod_related_entry_id
_cod_related_entry_database
_cod_related_entry_code
1 AMCSD 0005215
